data_7007793
loop_
_publ_author_name
'Chaudhuri, Phalguni'
'Wagner, Rita'
'Khanra, Sumit'
'Weyherm\"uller, Thomas'

_publ_section_title
;
 Ferromagnetic vs. antiferromagnetic coupling in
 bis(mu2-1,1-azido)dinickel(II) complexes with syn- and
 anti-conformations of the end-on azide bridges.
;
_journal_issue 41
_journal_name_full 'Dalton transactions (Cambridge, England : 2003)'
_journal_page_first 4962
_journal_page_last 4968
_journal_paper_doi 10.1039/b610308a
_journal_year 2006
_chemical_formula_moiety '[C48 H54 N10 Ni2 O4], H2O'
_chemical_formula_sum 'C48 H56 N10 Ni2 O5'
_chemical_formula_weight 970.45
_chemical_name_systematic
;
?
;
_space_group_IT_number 14
_symmetry_cell_setting monoclinic
_symmetry_space_group_name_Hall '-P 2ybc'
_symmetry_space_group_name_H-M 'P 1 21/c 1'
_atom_sites_solution_hydrogens geom
_atom_sites_solution_primary direct
_atom_sites_solution_secondary difmap
_audit_creation_method SHELXL-97
_cell_angle_alpha 90.00
_cell_angle_beta 115.333(4)
_cell_angle_gamma 90.00
_cell_formula_units_Z 4
_cell_length_a 17.9493(10)
_cell_length_b 14.8218(8)
_cell_length_c 19.3079(8)
_cell_measurement_temperature 100(2)
_cell_volume 4642.7(4)
_computing_cell_refinement 'Nonius Collect Software'
_computing_data_collection 'Nonius Collect Software'
_computing_data_reduction 'Nonius Collect Software'
_computing_structure_refinement 'SHELXL-97 (Sheldrick, 1997)'
_computing_structure_solution 'SHELXS-97 (Sheldrick, 1990)'
_diffrn_ambient_temperature 100(2)
_diffrn_measured_fraction_theta_full 0.997
_diffrn_measured_fraction_theta_max 0.997
_diffrn_measurement_device_type 'Nonius Kappa-CCD'
_diffrn_measurement_method '322 images at 1.0 deg. stepwise rotation in omega and phi, 72 sec./frame'
_diffrn_radiation_monochromator graphite
_diffrn_radiation_source 'rotating anode, 50 kV, 80 mA'
_diffrn_radiation_type MoK\a
_diffrn_radiation_wavelength 0.71073
_diffrn_reflns_av_R_equivalents 0.0951
_diffrn_reflns_av_sigmaI/netI 0.0980
_diffrn_reflns_limit_h_max 20
_diffrn_reflns_limit_h_min -19
_diffrn_reflns_limit_k_max 16
_diffrn_reflns_limit_k_min -16
_diffrn_reflns_limit_l_max 18
_diffrn_reflns_limit_l_min -21
_diffrn_reflns_number 23122
_diffrn_reflns_theta_full 23.50
_diffrn_reflns_theta_max 23.50
_diffrn_reflns_theta_min 2.94
_exptl_absorpt_coefficient_mu 0.869
_exptl_absorpt_correction_type none
_exptl_crystal_colour green
_exptl_crystal_density_diffrn 1.388
_exptl_crystal_density_method 'not measured'
_exptl_crystal_description 'transparent parallelepiped'
_exptl_crystal_F_000 2040
_exptl_crystal_size_max 0.05
_exptl_crystal_size_mid 0.03
_exptl_crystal_size_min 0.03
_refine_diff_density_max 0.449
_refine_diff_density_min -0.335
_refine_diff_density_rms 0.076
_refine_ls_extinction_method none
_refine_ls_goodness_of_fit_ref 1.020
_refine_ls_hydrogen_treatment mixed
_refine_ls_matrix_type full
_refine_ls_number_parameters 606
_refine_ls_number_reflns 6842
_refine_ls_number_restraints 1
_refine_ls_restrained_S_all 1.020
_refine_ls_R_factor_all 0.0981
_refine_ls_R_factor_gt 0.0502
_refine_ls_shift/su_max 0.003
_refine_ls_shift/su_mean 0.000
_refine_ls_structure_factor_coef Fsqd
_refine_ls_weighting_details 'calc w=1/[\s^2^(Fo^2^)+(0.0209P)^2^+4.1350P] where P=(Fo^2^+2Fc^2^)/3'
_refine_ls_weighting_scheme calc
_refine_ls_wR_factor_gt 0.0811
_refine_ls_wR_factor_ref 0.0946
_reflns_number_gt 4522
_reflns_number_total 6842
_reflns_threshold_expression >2sigma(I)
_cod_data_source_file b610308a.txt
_cod_data_source_block 2
_cod_depositor_comments
;
The following automatic conversions were performed:
'_symmetry_cell_setting' value 'Monoclinic' changed to 'monoclinic'
according to '/home/saulius/struct/CIF-dictionaries/cif_core.dic'
dictionary named 'cif_core.dic' version 2.4.1 from 2010-06-29.

Automatic conversion script
Id: cif_fix_enum 1527 2010-12-29 10:47:43Z saulius 
;
_cod_original_sg_symbol_H-M P2(1)/c
_cod_database_code 7007793

loop_
_symmetry_equiv_pos_as_xyz
'x, y, z'
'-x, y+1/2, -z+1/2'
'-x, -y, -z'
'x, -y-1/2, z-1/2'

loop_
_atom_site_label
_atom_site_type_symbol
_atom_site_fract_x
_atom_site_fract_y
_atom_site_fract_z
_atom_site_U_iso_or_equiv
_atom_site_adp_type
_atom_site_occupancy
_atom_site_symmetry_multiplicity
_atom_site_calc_flag
_atom_site_refinement_flags
_atom_site_disorder_assembly
_atom_site_disorder_group
Ni1 Ni 0.24915(4) 0.46899(4) 0.41662(3) 0.01787(16) Uani 1 1 d . . .
Ni2 Ni 0.21655(4) 0.59582(4) 0.53838(3) 0.01844(16) Uani 1 1 d . . .
O1 O 0.20649(18) 0.55347(18) 0.32621(15) 0.0209(7) Uani 1 1 d . . .
C2 C 0.2282(3) 0.5533(3) 0.2677(2) 0.0198(11) Uani 1 1 d . . .
C3 C 0.1699(3) 0.5802(3) 0.1945(2) 0.0206(11) Uani 1 1 d . . .
C4 C 0.1949(3) 0.5868(3) 0.1351(3) 0.0287(12) Uani 1 1 d . . .
H4 H 0.1560 0.6064 0.0861 0.034 Uiso 1 1 calc R . .
C5 C 0.2742(3) 0.5658(3) 0.1452(2) 0.0271(12) Uani 1 1 d . . .
C6 C 0.3290(3) 0.5360(3) 0.2167(2) 0.0247(11) Uani 1 1 d . . .
H6 H 0.3831 0.5193 0.2244 0.030 Uiso 1 1 calc R . .
C7 C 0.3075(3) 0.5298(3) 0.2784(2) 0.0199(11) Uani 1 1 d . . .
C8 C 0.3715(3) 0.5034(3) 0.3561(2) 0.0214(11) Uani 1 1 d . . .
H8A H 0.4232 0.4881 0.3520 0.026 Uiso 1 1 calc R . .
H8B H 0.3831 0.5559 0.3909 0.026 Uiso 1 1 calc R . .
N9 N 0.3471(2) 0.4252(2) 0.39068(18) 0.0170(9) Uani 1 1 d . . .
C10 C 0.4200(3) 0.4017(3) 0.4638(2) 0.0212(11) Uani 1 1 d . . .
H10A H 0.4333 0.4541 0.4989 0.025 Uiso 1 1 calc R . .
H10B H 0.4680 0.3907 0.4524 0.025 Uiso 1 1 calc R . .
C11 C 0.4077(3) 0.3200(3) 0.5045(2) 0.0211(11) Uani 1 1 d . . .
C12 C 0.4594(3) 0.2452(3) 0.5191(2) 0.0251(12) Uani 1 1 d . . .
H12 H 0.4993 0.2438 0.4990 0.030 Uiso 1 1 calc R . .
C13 C 0.4539(3) 0.1731(3) 0.5620(2) 0.0282(12) Uani 1 1 d . . .
C14 C 0.3941(3) 0.1779(3) 0.5903(2) 0.0288(12) Uani 1 1 d . . .
H14 H 0.3900 0.1293 0.6205 0.035 Uiso 1 1 calc R . .
C15 C 0.3410(3) 0.2498(3) 0.5766(2) 0.0202(11) Uani 1 1 d . . .
C16 C 0.3466(3) 0.3210(3) 0.5314(2) 0.0212(11) Uani 1 1 d . . .
O17 O 0.29459(18) 0.39249(19) 0.51514(15) 0.0201(7) Uani 1 1 d . . .
H17 H 0.291(2) 0.431(3) 0.567(2) 0.026 Uiso 1 1 d . . .
C18 C 0.3209(3) 0.3469(3) 0.3373(2) 0.0180(10) Uani 1 1 d . . .
H18A H 0.3551 0.2940 0.3632 0.022 Uiso 1 1 calc R . .
H18B H 0.3312 0.3610 0.2920 0.022 Uiso 1 1 calc R . .
C19 C 0.2317(3) 0.3227(3) 0.3106(2) 0.0179(10) Uani 1 1 d . . .
C20 C 0.1934(3) 0.2602(3) 0.2528(2) 0.0270(12) Uani 1 1 d . . .
H20 H 0.2229 0.2341 0.2270 0.032 Uiso 1 1 calc R . .
C21 C 0.1131(3) 0.2358(3) 0.2329(3) 0.0308(13) Uani 1 1 d . . .
H21 H 0.0863 0.1933 0.1931 0.037 Uiso 1 1 calc R . .
C22 C 0.0720(3) 0.2742(3) 0.2717(3) 0.0265(12) Uani 1 1 d . . .
H22 H 0.0165 0.2583 0.2594 0.032 Uiso 1 1 calc R . .
C23 C 0.1128(3) 0.3358(3) 0.3285(2) 0.0249(12) Uani 1 1 d . . .
H23 H 0.0846 0.3616 0.3555 0.030 Uiso 1 1 calc R . .
N24 N 0.1910(2) 0.3612(2) 0.34743(19) 0.0182(9) Uani 1 1 d . . .
C25 C 0.0829(3) 0.6028(3) 0.1808(2) 0.0305(12) Uani 1 1 d . . .
H25A H 0.0624 0.5569 0.2049 0.046 Uiso 1 1 calc R . .
H25B H 0.0476 0.6042 0.1256 0.046 Uiso 1 1 calc R . .
H25C H 0.0819 0.6620 0.2030 0.046 Uiso 1 1 calc R . .
C26 C 0.3004(3) 0.5735(3) 0.0804(2) 0.0373(14) Uani 1 1 d . . .
H26A H 0.3603 0.5660 0.1009 0.056 Uiso 1 1 calc R . .
H26B H 0.2849 0.6330 0.0564 0.056 Uiso 1 1 calc R . .
H26C H 0.2730 0.5266 0.0422 0.056 Uiso 1 1 calc R . .
C27 C 0.5109(3) 0.0937(3) 0.5777(3) 0.0420(14) Uani 1 1 d . . .
H27A H 0.5494 0.1044 0.5548 0.063 Uiso 1 1 calc R . .
H27B H 0.4787 0.0392 0.5554 0.063 Uiso 1 1 calc R . .
H27C H 0.5419 0.0858 0.6332 0.063 Uiso 1 1 calc R . .
C28 C 0.2801(3) 0.2530(3) 0.6105(3) 0.0320(13) Uani 1 1 d . . .
H28A H 0.2756 0.1931 0.6299 0.048 Uiso 1 1 calc R . .
H28B H 0.2261 0.2713 0.5710 0.048 Uiso 1 1 calc R . .
H28C H 0.2985 0.2966 0.6527 0.048 Uiso 1 1 calc R . .
O31 O 0.1441(2) 0.7062(2) 0.46558(17) 0.0259(9) Uani 1 1 d . . .
H31 H 0.150(3) 0.710(3) 0.429(2) 0.034 Uiso 1 1 d . . .
C32 C 0.0763(3) 0.7512(3) 0.4648(2) 0.0263(12) Uani 1 1 d . . .
C33 C 0.0555(3) 0.8397(3) 0.4317(3) 0.0307(12) Uani 1 1 d . . .
C34 C -0.0111(3) 0.8815(3) 0.4371(3) 0.0347(13) Uani 1 1 d . . .
H34 H -0.0268 0.9395 0.4145 0.042 Uiso 1 1 calc R . .
C35 C -0.0559(3) 0.8456(3) 0.4727(3) 0.0376(14) Uani 1 1 d . . .
C36 C -0.0338(3) 0.7597(3) 0.5020(3) 0.0309(13) Uani 1 1 d . . .
H36 H -0.0642 0.7319 0.5261 0.037 Uiso 1 1 calc R . .
C37 C 0.0305(3) 0.7121(3) 0.4978(2) 0.0232(11) Uani 1 1 d . . .
C38 C 0.0472(3) 0.6177(3) 0.5302(2) 0.0218(11) Uani 1 1 d . . .
H38A H 0.0091 0.6049 0.5539 0.026 Uiso 1 1 calc R . .
H38B H 0.0342 0.5746 0.4874 0.026 Uiso 1 1 calc R . .
N39 N 0.1334(2) 0.6007(2) 0.58847(18) 0.0175(8) Uani 1 1 d . . .
C40 C 0.1333(3) 0.5087(3) 0.6213(2) 0.0209(11) Uani 1 1 d . . .
H40A H 0.0878 0.5060 0.6374 0.025 Uiso 1 1 calc R . .
H40B H 0.1219 0.4631 0.5806 0.025 Uiso 1 1 calc R . .
C41 C 0.2116(3) 0.4847(3) 0.6879(2) 0.0176(11) Uani 1 1 d . . .
C42 C 0.2137(3) 0.4704(3) 0.7602(2) 0.0242(11) Uani 1 1 d . . .
H42 H 0.1653 0.4805 0.7675 0.029 Uiso 1 1 calc R . .
C43 C 0.2848(3) 0.4417(3) 0.8215(2) 0.0236(12) Uani 1 1 d . . .
C44 C 0.3549(3) 0.4293(3) 0.8092(2) 0.0226(11) Uani 1 1 d . . .
H44 H 0.4039 0.4089 0.8506 0.027 Uiso 1 1 calc R . .
C45 C 0.3564(3) 0.4456(3) 0.7383(2) 0.0193(11) Uani 1 1 d . . .
C46 C 0.2835(3) 0.4727(3) 0.6779(2) 0.0171(10) Uani 1 1 d . . .
O47 O 0.27991(18) 0.48983(19) 0.60714(15) 0.0201(7) Uani 1 1 d . . .
C48 C 0.1612(3) 0.6707(3) 0.6490(2) 0.0232(11) Uani 1 1 d . . .
H48A H 0.1485 0.6507 0.6917 0.028 Uiso 1 1 calc R . .
H48B H 0.1302 0.7271 0.6280 0.028 Uiso 1 1 calc R . .
C49 C 0.2519(3) 0.6897(3) 0.6795(2) 0.0189(11) Uani 1 1 d . . .
C50 C 0.2979(3) 0.7242(3) 0.7525(3) 0.0280(12) Uani 1 1 d . . .
H50 H 0.2730 0.7337 0.7865 0.034 Uiso 1 1 calc R . .
C51 C 0.3789(3) 0.7441(3) 0.7747(3) 0.0317(13) Uani 1 1 d . . .
H51 H 0.4109 0.7681 0.8243 0.038 Uiso 1 1 calc R . .
C52 C 0.4146(3) 0.7293(3) 0.7246(3) 0.0301(13) Uani 1 1 d . . .
H52 H 0.4709 0.7431 0.7388 0.036 Uiso 1 1 calc R . .
C53 C 0.3661(3) 0.6940(3) 0.6542(3) 0.0265(12) Uani 1 1 d . . .
H53 H 0.3906 0.6821 0.6202 0.032 Uiso 1 1 calc R . .
N54 N 0.2858(2) 0.6753(2) 0.63054(19) 0.0212(9) Uani 1 1 d . . .
C55 C 0.1053(3) 0.8835(3) 0.3953(3) 0.0428(15) Uani 1 1 d . . .
H55A H 0.0897 0.8579 0.3442 0.064 Uiso 1 1 calc R . .
H55B H 0.1640 0.8726 0.4270 0.064 Uiso 1 1 calc R . .
H55C H 0.0947 0.9486 0.3910 0.064 Uiso 1 1 calc R . .
C56 C -0.1235(3) 0.8986(3) 0.4812(3) 0.0508(16) Uani 1 1 d . . .
H56A H -0.1004 0.9540 0.5102 0.076 Uiso 1 1 calc R . .
H56B H -0.1479 0.8621 0.5085 0.076 Uiso 1 1 calc R . .
H56C H -0.1662 0.9142 0.4303 0.076 Uiso 1 1 calc R . .
C57 C 0.2860(3) 0.4237(3) 0.8990(2) 0.0386(14) Uani 1 1 d . . .
H57A H 0.3264 0.4634 0.9373 0.058 Uiso 1 1 calc R . .
H57B H 0.3013 0.3606 0.9134 0.058 Uiso 1 1 calc R . .
H57C H 0.2312 0.4353 0.8966 0.058 Uiso 1 1 calc R . .
C58 C 0.4340(3) 0.4362(3) 0.7269(3) 0.0300(12) Uani 1 1 d . . .
H58A H 0.4268 0.3884 0.6896 0.045 Uiso 1 1 calc R . .
H58B H 0.4802 0.4209 0.7759 0.045 Uiso 1 1 calc R . .
H58C H 0.4457 0.4934 0.7080 0.045 Uiso 1 1 calc R . .
N61 N 0.3029(2) 0.5866(3) 0.49048(19) 0.0230(9) Uani 1 1 d . . .
N62 N 0.3231(2) 0.6543(3) 0.4686(2) 0.0260(10) Uani 1 1 d . . .
N63 N 0.3435(3) 0.7194(3) 0.4474(2) 0.0381(12) Uani 1 1 d . . .
N71 N 0.1514(2) 0.5071(2) 0.44582(19) 0.0210(9) Uani 1 1 d . . .
N72 N 0.0885(3) 0.5319(3) 0.3917(2) 0.0218(9) Uani 1 1 d . . .
N73 N 0.0284(3) 0.5544(3) 0.3404(2) 0.0297(10) Uani 1 1 d . . .
O80 O 0.1617(2) 0.7132(2) 0.34305(19) 0.0388(10) Uani 1 1 d D . .
H80A H 0.169(3) 0.646(2) 0.331(3) 0.050 Uiso 1 1 d D . .
H80B H 0.221(2) 0.738(3) 0.367(2) 0.050 Uiso 1 1 d D . .

loop_
_atom_site_aniso_label
_atom_site_aniso_U_11
_atom_site_aniso_U_22
_atom_site_aniso_U_33
_atom_site_aniso_U_23
_atom_site_aniso_U_13
_atom_site_aniso_U_12
Ni1 0.0185(4) 0.0192(3) 0.0178(3) -0.0018(3) 0.0096(3) -0.0019(3)
Ni2 0.0196(4) 0.0197(3) 0.0158(3) -0.0026(3) 0.0073(3) -0.0022(3)
O1 0.021(2) 0.0218(18) 0.0233(17) 0.0001(14) 0.0133(15) 0.0014(14)
C2 0.031(3) 0.009(2) 0.021(3) -0.001(2) 0.013(2) -0.006(2)
C3 0.031(3) 0.009(2) 0.024(3) 0.003(2) 0.013(2) -0.002(2)
C4 0.041(4) 0.018(3) 0.025(3) 0.002(2) 0.012(3) 0.003(3)
C5 0.044(4) 0.020(3) 0.021(3) -0.004(2) 0.017(3) -0.006(2)
C6 0.027(3) 0.023(3) 0.031(3) -0.002(2) 0.018(3) -0.005(2)
C7 0.024(3) 0.014(2) 0.023(2) 0.001(2) 0.012(2) 0.001(2)
C8 0.024(3) 0.021(3) 0.026(3) 0.002(2) 0.017(2) 0.000(2)
N9 0.016(2) 0.016(2) 0.0187(19) -0.0011(16) 0.0073(18) -0.0008(17)
C10 0.011(3) 0.029(3) 0.019(2) -0.005(2) 0.003(2) -0.002(2)
C11 0.025(3) 0.019(3) 0.015(2) -0.004(2) 0.006(2) -0.008(2)
C12 0.026(3) 0.026(3) 0.023(3) -0.001(2) 0.010(2) 0.002(2)
C13 0.033(3) 0.021(3) 0.021(3) -0.004(2) 0.002(2) 0.003(2)
C14 0.044(4) 0.020(3) 0.017(2) -0.002(2) 0.008(3) -0.006(3)
C15 0.024(3) 0.015(3) 0.016(2) -0.005(2) 0.003(2) 0.000(2)
C16 0.033(3) 0.013(3) 0.014(2) -0.004(2) 0.008(2) 0.001(2)
O17 0.026(2) 0.0189(18) 0.0180(16) 0.0013(14) 0.0125(15) 0.0063(15)
C18 0.018(3) 0.017(3) 0.019(2) 0.000(2) 0.007(2) 0.001(2)
C19 0.019(3) 0.015(2) 0.018(2) 0.005(2) 0.007(2) 0.002(2)
C20 0.033(4) 0.025(3) 0.023(3) -0.004(2) 0.012(3) 0.001(2)
C21 0.028(3) 0.027(3) 0.034(3) -0.014(2) 0.010(3) -0.011(2)
C22 0.020(3) 0.025(3) 0.037(3) -0.002(2) 0.015(3) -0.004(2)
C23 0.023(3) 0.027(3) 0.030(3) -0.003(2) 0.017(3) -0.005(2)
N24 0.018(2) 0.019(2) 0.019(2) -0.0011(17) 0.0091(19) -0.0037(18)
C25 0.028(3) 0.030(3) 0.028(3) 0.005(2) 0.006(2) 0.001(3)
C26 0.054(4) 0.035(3) 0.031(3) -0.006(2) 0.026(3) -0.008(3)
C27 0.048(4) 0.033(3) 0.035(3) -0.001(3) 0.008(3) 0.008(3)
C28 0.044(4) 0.025(3) 0.035(3) 0.000(2) 0.025(3) -0.007(3)
O31 0.031(2) 0.0244(19) 0.0230(18) 0.0057(16) 0.0126(17) -0.0009(16)
C32 0.022(3) 0.025(3) 0.020(3) -0.002(2) -0.001(2) 0.007(2)
C33 0.038(4) 0.020(3) 0.025(3) -0.005(2) 0.004(3) -0.004(3)
C34 0.036(4) 0.022(3) 0.031(3) -0.008(2) -0.001(3) 0.005(3)
C35 0.030(4) 0.036(3) 0.037(3) -0.018(3) 0.004(3) -0.004(3)
C36 0.032(3) 0.022(3) 0.026(3) -0.006(2) 0.000(2) 0.004(2)
C37 0.022(3) 0.024(3) 0.017(2) -0.002(2) 0.002(2) 0.001(2)
C38 0.023(3) 0.025(3) 0.017(2) 0.002(2) 0.008(2) 0.007(2)
N39 0.020(2) 0.018(2) 0.0129(18) 0.0003(17) 0.0060(17) 0.0029(18)
C40 0.020(3) 0.023(3) 0.022(2) 0.001(2) 0.012(2) 0.000(2)
C41 0.019(3) 0.016(3) 0.017(2) 0.000(2) 0.006(2) -0.002(2)
C42 0.026(3) 0.025(3) 0.025(3) 0.000(2) 0.013(2) 0.002(2)
C43 0.030(3) 0.026(3) 0.018(3) 0.000(2) 0.014(2) 0.004(2)
C44 0.026(3) 0.020(3) 0.015(2) 0.000(2) 0.002(2) 0.003(2)
C45 0.017(3) 0.015(3) 0.020(2) -0.003(2) 0.003(2) 0.000(2)
C46 0.025(3) 0.009(2) 0.017(2) -0.002(2) 0.010(2) -0.002(2)
O47 0.026(2) 0.0207(18) 0.0159(16) 0.0004(14) 0.0107(15) 0.0040(14)
C48 0.021(3) 0.028(3) 0.017(2) -0.003(2) 0.005(2) 0.006(2)
C49 0.022(3) 0.011(2) 0.019(2) 0.003(2) 0.004(2) 0.007(2)
C50 0.030(4) 0.027(3) 0.023(3) -0.002(2) 0.007(3) 0.008(2)
C51 0.036(4) 0.022(3) 0.021(3) -0.007(2) -0.003(3) 0.002(3)
C52 0.029(3) 0.020(3) 0.029(3) -0.003(2) 0.001(3) -0.004(2)
C53 0.023(3) 0.023(3) 0.031(3) 0.001(2) 0.009(3) -0.004(2)
N54 0.024(3) 0.019(2) 0.017(2) -0.0002(17) 0.0057(19) -0.0015(19)
C55 0.058(4) 0.022(3) 0.039(3) -0.003(2) 0.011(3) -0.004(3)
C56 0.033(4) 0.034(3) 0.072(4) -0.018(3) 0.010(3) 0.012(3)
C57 0.046(4) 0.053(4) 0.019(3) 0.008(3) 0.016(3) 0.015(3)
C58 0.018(3) 0.036(3) 0.032(3) 0.005(2) 0.007(2) 0.004(2)
N61 0.028(3) 0.021(2) 0.023(2) -0.0016(18) 0.013(2) -0.005(2)
N62 0.023(3) 0.030(3) 0.029(2) -0.010(2) 0.015(2) -0.004(2)
N63 0.038(3) 0.034(3) 0.050(3) -0.001(2) 0.027(3) -0.015(2)
N71 0.012(2) 0.032(2) 0.018(2) -0.0026(18) 0.0052(19) 0.0020(19)
N72 0.025(3) 0.025(2) 0.024(2) -0.004(2) 0.019(2) -0.005(2)
N73 0.023(3) 0.046(3) 0.018(2) 0.002(2) 0.006(2) 0.001(2)
O80 0.048(3) 0.037(2) 0.042(2) 0.0057(19) 0.029(2) 0.011(2)

loop_
_atom_type_symbol
_atom_type_description
_atom_type_scat_dispersion_real
_atom_type_scat_dispersion_imag
_atom_type_scat_source
C C 0.0033 0.0016 'International Tables Vol C Tables 4.2.6.8 and 6.1.1.4'
H H 0.0000 0.0000 'International Tables Vol C Tables 4.2.6.8 and 6.1.1.4'
N N 0.0061 0.0033 'International Tables Vol C Tables 4.2.6.8 and 6.1.1.4'
O O 0.0106 0.0060 'International Tables Vol C Tables 4.2.6.8 and 6.1.1.4'
Ni Ni 0.3393 1.1124 'International Tables Vol C Tables 4.2.6.8 and 6.1.1.4'

loop_
_geom_angle_atom_site_label_1
_geom_angle_atom_site_label_2
_geom_angle_atom_site_label_3
_geom_angle
_geom_angle_site_symmetry_1
_geom_angle_site_symmetry_3
_geom_angle_publ_flag
O1 Ni1 N24 91.19(12) . . ?
O1 Ni1 O17 174.95(12) . . ?
N24 Ni1 O17 93.59(12) . . ?
O1 Ni1 N9 91.81(12) . . ?
N24 Ni1 N9 81.44(13) . . ?
O17 Ni1 N9 90.51(12) . . ?
O1 Ni1 N71 90.78(12) . . ?
N24 Ni1 N71 97.52(14) . . ?
O17 Ni1 N71 86.98(12) . . ?
N9 Ni1 N71 177.23(13) . . ?
O1 Ni1 N61 88.17(13) . . ?
N24 Ni1 N61 175.99(14) . . ?
O17 Ni1 N61 86.95(13) . . ?
N9 Ni1 N61 102.53(13) . . ?
N71 Ni1 N61 78.54(13) . . ?
N54 Ni2 O47 85.21(13) . . ?
N54 Ni2 N39 82.34(14) . . ?
O47 Ni2 N39 91.99(12) . . ?
N54 Ni2 N71 176.16(15) . . ?
O47 Ni2 N71 91.36(13) . . ?
N39 Ni2 N71 99.52(13) . . ?
N54 Ni2 N61 97.51(14) . . ?
O47 Ni2 N61 85.80(13) . . ?
N39 Ni2 N61 177.78(14) . . ?
N71 Ni2 N61 80.50(13) . . ?
N54 Ni2 O31 95.78(13) . . ?
O47 Ni2 O31 177.39(12) . . ?
N39 Ni2 O31 85.76(12) . . ?
N71 Ni2 O31 87.72(13) . . ?
N61 Ni2 O31 96.46(13) . . ?
C2 O1 Ni1 126.0(3) . . ?
O1 C2 C7 121.4(4) . . ?
O1 C2 C3 119.0(4) . . ?
C7 C2 C3 119.6(4) . . ?
C4 C3 C2 118.7(4) . . ?
C4 C3 C25 120.8(4) . . ?
C2 C3 C25 120.5(4) . . ?
C5 C4 C3 122.5(4) . . ?
C6 C5 C4 117.5(4) . . ?
C6 C5 C26 120.5(5) . . ?
C4 C5 C26 121.9(4) . . ?
C5 C6 C7 122.2(4) . . ?
C2 C7 C6 119.5(4) . . ?
C2 C7 C8 120.8(4) . . ?
C6 C7 C8 119.6(4) . . ?
N9 C8 C7 113.8(4) . . ?
C18 N9 C8 111.2(3) . . ?
C18 N9 C10 111.2(3) . . ?
C8 N9 C10 107.3(3) . . ?
C18 N9 Ni1 110.6(2) . . ?
C8 N9 Ni1 107.4(2) . . ?
C10 N9 Ni1 109.0(2) . . ?
N9 C10 C11 114.5(3) . . ?
C12 C11 C16 119.5(4) . . ?
C12 C11 C10 120.6(4) . . ?
C16 C11 C10 119.8(4) . . ?
C13 C12 C11 121.6(4) . . ?
C12 C13 C14 117.3(4) . . ?
C12 C13 C27 120.6(5) . . ?
C14 C13 C27 122.1(4) . . ?
C15 C14 C13 123.2(4) . . ?
C14 C15 C16 118.3(4) . . ?
C14 C15 C28 121.1(4) . . ?
C16 C15 C28 120.6(4) . . ?
O17 C16 C11 119.6(4) . . ?
O17 C16 C15 120.4(4) . . ?
C11 C16 C15 120.0(4) . . ?
C16 O17 Ni1 127.2(2) . . ?
N9 C18 C19 113.5(3) . . ?
N24 C19 C20 121.1(4) . . ?
N24 C19 C18 117.3(4) . . ?
C20 C19 C18 121.6(4) . . ?
C21 C20 C19 120.1(4) . . ?
C20 C21 C22 118.7(4) . . ?
C23 C22 C21 118.8(4) . . ?
N24 C23 C22 122.9(4) . . ?
C23 N24 C19 118.5(4) . . ?
C23 N24 Ni1 125.1(3) . . ?
C19 N24 Ni1 115.7(3) . . ?
C32 O31 Ni2 130.3(3) . . ?
C37 C32 O31 119.5(4) . . ?
C37 C32 C33 120.1(4) . . ?
O31 C32 C33 120.4(4) . . ?
C34 C33 C32 116.3(4) . . ?
C34 C33 C55 123.1(5) . . ?
C32 C33 C55 120.6(5) . . ?
C35 C34 C33 124.9(5) . . ?
C34 C35 C36 115.9(5) . . ?
C34 C35 C56 121.5(5) . . ?
C36 C35 C56 122.6(5) . . ?
C35 C36 C37 123.2(5) . . ?
C32 C37 C36 119.6(4) . . ?
C32 C37 C38 122.4(4) . . ?
C36 C37 C38 118.0(4) . . ?
N39 C38 C37 115.2(4) . . ?
C48 N39 C38 111.5(3) . . ?
C48 N39 C40 111.3(3) . . ?
C38 N39 C40 106.3(3) . . ?
C48 N39 Ni2 108.8(3) . . ?
C38 N39 Ni2 111.8(2) . . ?
C40 N39 Ni2 107.1(2) . . ?
C41 C40 N39 114.2(4) . . ?
C42 C41 C46 119.2(4) . . ?
C42 C41 C40 120.8(4) . . ?
C46 C41 C40 119.9(4) . . ?
C43 C42 C41 121.5(4) . . ?
C42 C43 C44 117.7(4) . . ?
C42 C43 C57 121.2(4) . . ?
C44 C43 C57 121.1(4) . . ?
C43 C44 C45 122.8(4) . . ?
C46 C45 C44 117.7(4) . . ?
C46 C45 C58 120.2(4) . . ?
C44 C45 C58 122.1(4) . . ?
O47 C46 C45 121.2(4) . . ?
O47 C46 C41 117.7(4) . . ?
C45 C46 C41 121.0(4) . . ?
C46 O47 Ni2 124.4(2) . . ?
N39 C48 C49 112.5(3) . . ?
N54 C49 C50 121.3(4) . . ?
N54 C49 C48 115.9(4) . . ?
C50 C49 C48 122.7(4) . . ?
C51 C50 C49 119.4(4) . . ?
C50 C51 C52 119.7(4) . . ?
C53 C52 C51 117.8(5) . . ?
N54 C53 C52 123.6(4) . . ?
C53 N54 C49 118.2(4) . . ?
C53 N54 Ni2 125.3(3) . . ?
C49 N54 Ni2 114.4(3) . . ?
N62 N61 Ni2 118.9(3) . . ?
N62 N61 Ni1 123.3(3) . . ?
Ni2 N61 Ni1 97.70(15) . . ?
N63 N62 N61 179.1(5) . . ?
N72 N71 Ni2 120.6(3) . . ?
N72 N71 Ni1 114.6(3) . . ?
Ni2 N71 Ni1 99.63(15) . . ?
N73 N72 N71 179.2(5) . . ?

loop_
_geom_bond_atom_site_label_1
_geom_bond_atom_site_label_2
_geom_bond_distance
_geom_bond_site_symmetry_2
_geom_bond_publ_flag
Ni1 O1 2.014(3) . ?
Ni1 N24 2.057(3) . ?
Ni1 O17 2.059(3) . ?
Ni1 N9 2.126(3) . ?
Ni1 N71 2.136(3) . ?
Ni1 N61 2.196(4) . ?
Ni2 N54 2.051(4) . ?
Ni2 O47 2.057(3) . ?
Ni2 N39 2.098(3) . ?
Ni2 N71 2.122(4) . ?
Ni2 N61 2.123(4) . ?
Ni2 O31 2.186(3) . ?
O1 C2 1.345(4) . ?
C2 C7 1.391(6) . ?
C2 C3 1.409(6) . ?
C3 C4 1.401(6) . ?
C3 C25 1.507(6) . ?
C4 C5 1.386(6) . ?
C5 C6 1.381(6) . ?
C5 C26 1.517(6) . ?
C6 C7 1.403(5) . ?
C7 C8 1.500(6) . ?
C8 N9 1.493(5) . ?
N9 C18 1.489(5) . ?
N9 C10 1.499(5) . ?
C10 C11 1.510(6) . ?
C11 C12 1.395(6) . ?
C11 C16 1.398(6) . ?
C12 C13 1.382(6) . ?
C13 C14 1.400(6) . ?
C13 C27 1.503(6) . ?
C14 C15 1.377(6) . ?
C15 C16 1.401(6) . ?
C15 C28 1.497(6) . ?
C16 O17 1.357(5) . ?
C18 C19 1.501(6) . ?
C19 N24 1.345(5) . ?
C19 C20 1.385(6) . ?
C20 C21 1.372(6) . ?
C21 C22 1.380(6) . ?
C22 C23 1.373(6) . ?
C23 N24 1.343(5) . ?
O31 C32 1.382(5) . ?
C32 C37 1.366(6) . ?
C32 C33 1.437(6) . ?
C33 C34 1.391(6) . ?
C33 C55 1.501(6) . ?
C34 C35 1.369(7) . ?
C35 C36 1.381(6) . ?
C35 C56 1.512(6) . ?
C36 C37 1.385(6) . ?
C37 C38 1.509(6) . ?
C38 N39 1.495(5) . ?
N39 C48 1.481(5) . ?
N39 C40 1.504(5) . ?
C40 C41 1.486(6) . ?
C41 C42 1.396(5) . ?
C41 C46 1.396(6) . ?
C42 C43 1.385(6) . ?
C43 C44 1.388(6) . ?
C43 C57 1.511(5) . ?
C44 C45 1.403(5) . ?
C45 C46 1.389(6) . ?
C45 C58 1.507(6) . ?
C46 O47 1.364(4) . ?
C48 C49 1.501(6) . ?
C49 N54 1.342(5) . ?
C49 C50 1.390(6) . ?
C50 C51 1.361(6) . ?
C51 C52 1.386(6) . ?
C52 C53 1.366(6) . ?
C53 N54 1.341(6) . ?
N61 N62 1.203(5) . ?
N62 N63 1.166(5) . ?
N71 N72 1.222(5) . ?
N72 N73 1.158(5) . ?
